data_7200997
loop_
_publ_author_name
'Varughese, Sunil'
'Cooke, Gareth'
'Draper, Sylvia M.'

_publ_section_title
;
 N-Substituted pyridazines as building blocks in novel supramolecular
 architectures
;
_journal_issue 8
_journal_name_full CrystEngComm
_journal_page_first 1505
_journal_paper_doi 10.1039/b902765c
_journal_volume 11
_journal_year 2009
_chemical_formula_moiety 'C20 H14 N4'
_chemical_formula_sum 'C20 H14 N4'
_chemical_formula_weight 310.35
_chemical_name_common 4-Phenyl-3,6-Di(2-pyridyl)pyridazine
_chemical_name_systematic
;
?
;
_space_group_IT_number 14
_symmetry_cell_setting monoclinic
_symmetry_space_group_name_Hall '-P 2yn'
_symmetry_space_group_name_H-M 'P 1 21/n 1'
_atom_sites_solution_hydrogens geom
_atom_sites_solution_primary direct
_atom_sites_solution_secondary difmap
_audit_creation_method SHELXL-97
_cell_angle_alpha 90.00
_cell_angle_beta 95.380(1)
_cell_angle_gamma 90.00
_cell_formula_units_Z 4
_cell_length_a 6.164(6)
_cell_length_b 14.713(1)
_cell_length_c 17.365(1)
_cell_measurement_reflns_used 3366
_cell_measurement_temperature 123(2)
_cell_measurement_theta_max 24.81
_cell_measurement_theta_min 2.36
_cell_volume 1567.9(15)
_computing_cell_refinement 'Bruker SMART'
_computing_data_collection 'Bruker SMART'
_computing_data_reduction 'Bruker SAINT'
_computing_molecular_graphics 'Bruker SHELXTL'
_computing_publication_material 'Bruker SHELXTL'
_computing_structure_refinement 'SHELXL-97 (Sheldrick, 1997)'
_computing_structure_solution 'SHELXS-97 (Sheldrick, 1990)'
_diffrn_ambient_temperature 123(2)
_diffrn_measured_fraction_theta_full 0.996
_diffrn_measured_fraction_theta_max 0.996
_diffrn_measurement_device_type 'CCD area detector'
_diffrn_measurement_method 'phi and omega scans'
_diffrn_radiation_monochromator graphite
_diffrn_radiation_source 'fine-focus sealed tube'
_diffrn_radiation_type MoK\a
_diffrn_radiation_wavelength 0.71073
_diffrn_reflns_av_R_equivalents 0.0365
_diffrn_reflns_av_sigmaI/netI 0.0250
_diffrn_reflns_limit_h_max 7
_diffrn_reflns_limit_h_min -7
_diffrn_reflns_limit_k_max 17
_diffrn_reflns_limit_k_min -17
_diffrn_reflns_limit_l_max 20
_diffrn_reflns_limit_l_min -20
_diffrn_reflns_number 16199
_diffrn_reflns_theta_full 24.96
_diffrn_reflns_theta_max 24.96
_diffrn_reflns_theta_min 1.82
_exptl_absorpt_coefficient_mu 0.081
_exptl_absorpt_correction_T_max 0.9904
_exptl_absorpt_correction_T_min 0.9824
_exptl_absorpt_correction_type multi-scan
_exptl_absorpt_process_details 'SADABS; Sheldrick, 1997'
_exptl_crystal_colour Colourless
_exptl_crystal_density_diffrn 1.315
_exptl_crystal_density_meas 0
_exptl_crystal_density_method 'not measured'
_exptl_crystal_description Blocks
_exptl_crystal_F_000 648
_exptl_crystal_size_max 0.22
_exptl_crystal_size_mid 0.16
_exptl_crystal_size_min 0.12
_refine_diff_density_max 0.151
_refine_diff_density_min -0.155
_refine_diff_density_rms 0.029
_refine_ls_extinction_method none
_refine_ls_goodness_of_fit_ref 1.031
_refine_ls_hydrogen_treatment constr
_refine_ls_matrix_type full
_refine_ls_number_parameters 217
_refine_ls_number_reflns 2735
_refine_ls_number_restraints 0
_refine_ls_restrained_S_all 1.031
_refine_ls_R_factor_all 0.0539
_refine_ls_R_factor_gt 0.0404
_refine_ls_shift/su_max 0.000
_refine_ls_shift/su_mean 0.000
_refine_ls_structure_factor_coef Fsqd
_refine_ls_weighting_details 'calc w=1/[\s^2^(Fo^2^)+(0.0507P)^2^+0.2637P] where P=(Fo^2^+2Fc^2^)/3'
_refine_ls_weighting_scheme calc
_refine_ls_wR_factor_gt 0.0974
_refine_ls_wR_factor_ref 0.1043
_reflns_number_gt 2184
_reflns_number_total 2735
_reflns_threshold_expression >2sigma(I)
_cod_data_source_file b902765c.txt
_cod_data_source_block 1
_cod_depositor_comments
;
The following automatic conversions were performed:
'_symmetry_cell_setting' value 'Monoclinic' changed to 'monoclinic'
according to '/home/saulius/struct/CIF-dictionaries/cif_core.dic'
dictionary named 'cif_core.dic' version 2.4.1 from
2010-06-29.

'_exptl_absorpt_correction_type' value 'multi scan' changed
to 'multi-scan' according to
'/home/saulius/struct/CIF-dictionaries/cif_core.dic' dictionary named
'cif_core.dic' version 2.4.1 from 2010-06-29.

Automatic conversion script
Id: cif_fix_enum 1527 2010-12-29 10:47:43Z saulius 
;
_cod_original_sg_symbol_H-M P2(1)/n
_cod_database_code 7200997

loop_
_symmetry_equiv_pos_as_xyz
'x, y, z'
'-x+1/2, y+1/2, -z+1/2'
'-x, -y, -z'
'x-1/2, -y-1/2, z-1/2'

loop_
_atom_site_label
_atom_site_type_symbol
_atom_site_fract_x
_atom_site_fract_y
_atom_site_fract_z
_atom_site_U_iso_or_equiv
_atom_site_adp_type
_atom_site_occupancy
_atom_site_symmetry_multiplicity
_atom_site_calc_flag
_atom_site_refinement_flags
_atom_site_disorder_assembly
_atom_site_disorder_group
C1 C 0.0741(2) 0.84274(10) 0.03501(8) 0.0394(4) Uani 1 1 d . . .
C2 C -0.0940(3) 0.83871(11) -0.02400(9) 0.0494(4) Uani 1 1 d . . .
H2 H -0.2281 0.8146 -0.0142 0.059 Uiso 1 1 calc R . .
C3 C -0.0636(3) 0.87026(13) -0.09732(9) 0.0583(5) Uani 1 1 d . . .
H3 H -0.1763 0.8662 -0.1367 0.070 Uiso 1 1 calc R . .
C4 C 0.1332(3) 0.90767(11) -0.11216(10) 0.0590(5) Uani 1 1 d . . .
H4 H 0.1530 0.9291 -0.1614 0.071 Uiso 1 1 calc R . .
C5 C 0.3002(3) 0.91318(12) -0.05389(10) 0.0584(5) Uani 1 1 d . . .
H5 H 0.4329 0.9387 -0.0637 0.070 Uiso 1 1 calc R . .
C6 C 0.2712(3) 0.88080(11) 0.01925(10) 0.0513(4) Uani 1 1 d . . .
H6 H 0.3849 0.8846 0.0583 0.062 Uiso 1 1 calc R . .
C13 C 0.1611(2) 0.74571(10) 0.15784(8) 0.0392(4) Uani 1 1 d . . .
C14 C 0.0360(2) 0.81195(10) 0.11448(8) 0.0374(3) Uani 1 1 d . . .
C15 C -0.1289(2) 0.85121(10) 0.15152(8) 0.0402(4) Uani 1 1 d . . .
H15 H -0.2207 0.8937 0.1257 0.048 Uiso 1 1 calc R . .
C16 C -0.1584(2) 0.82750(10) 0.22745(8) 0.0391(4) Uani 1 1 d . . .
C17 C 0.3387(2) 0.69045(10) 0.12781(8) 0.0397(4) Uani 1 1 d . . .
C19 C 0.4816(3) 0.62204(13) 0.02597(11) 0.0653(5) Uani 1 1 d . . .
H19 H 0.4716 0.6081 -0.0265 0.078 Uiso 1 1 calc R . .
C110 C 0.6612(3) 0.59141(12) 0.07136(11) 0.0603(5) Uani 1 1 d . . .
H110 H 0.7701 0.5588 0.0500 0.072 Uiso 1 1 calc R . .
C111 C 0.6758(3) 0.61020(11) 0.14918(11) 0.0522(4) Uani 1 1 d . . .
H111 H 0.7935 0.5894 0.1818 0.063 Uiso 1 1 calc R . .
C112 C 0.5127(2) 0.66047(10) 0.17807(9) 0.0439(4) Uani 1 1 d . . .
H112 H 0.5191 0.6741 0.2305 0.053 Uiso 1 1 calc R . .
C113 C -0.3367(2) 0.86760(10) 0.26950(8) 0.0402(4) Uani 1 1 d . . .
C115 C -0.6316(3) 0.96243(12) 0.26463(11) 0.0579(5) Uani 1 1 d . . .
H115 H -0.7247 1.0031 0.2371 0.069 Uiso 1 1 calc R . .
C116 C -0.6703(3) 0.94288(12) 0.33973(11) 0.0582(5) Uani 1 1 d . . .
H116 H -0.7849 0.9701 0.3623 0.070 Uiso 1 1 calc R . .
C117 C -0.5349(3) 0.88211(12) 0.38038(11) 0.0599(5) Uani 1 1 d . . .
H117 H -0.5568 0.8670 0.4311 0.072 Uiso 1 1 calc R . .
C118 C -0.3656(3) 0.84379(11) 0.34489(9) 0.0503(4) Uani 1 1 d . . .
H118 H -0.2720 0.8024 0.3714 0.060 Uiso 1 1 calc R . .
N11 N -0.0290(2) 0.76707(9) 0.26711(7) 0.0470(3) Uani 1 1 d . . .
N12 N 0.1283(2) 0.72576(9) 0.23152(7) 0.0458(3) Uani 1 1 d . . .
N18 N 0.3198(2) 0.67059(9) 0.05209(7) 0.0541(4) Uani 1 1 d . . .
N114 N -0.4685(2) 0.92650(10) 0.22874(8) 0.0517(4) Uani 1 1 d . . .

loop_
_atom_site_aniso_label
_atom_site_aniso_U_11
_atom_site_aniso_U_22
_atom_site_aniso_U_33
_atom_site_aniso_U_23
_atom_site_aniso_U_13
_atom_site_aniso_U_12
C1 0.0430(9) 0.0364(8) 0.0385(8) 0.0002(6) 0.0023(7) 0.0047(7)
C2 0.0477(10) 0.0553(10) 0.0443(9) 0.0014(7) -0.0007(7) 0.0014(8)
C3 0.0706(13) 0.0635(11) 0.0386(9) 0.0016(8) -0.0063(8) 0.0023(10)
C4 0.0892(15) 0.0493(10) 0.0395(9) 0.0038(7) 0.0121(10) -0.0016(9)
C5 0.0643(12) 0.0545(10) 0.0581(11) 0.0052(8) 0.0158(9) -0.0104(9)
C6 0.0476(10) 0.0559(10) 0.0494(10) 0.0042(8) -0.0011(7) -0.0051(8)
C13 0.0381(8) 0.0387(8) 0.0395(8) 0.0002(6) -0.0027(6) -0.0027(7)
C14 0.0362(8) 0.0370(8) 0.0381(8) -0.0012(6) -0.0015(6) -0.0028(6)
C15 0.0393(8) 0.0381(8) 0.0419(8) 0.0028(6) -0.0032(7) 0.0012(7)
C16 0.0391(8) 0.0373(8) 0.0402(8) -0.0012(6) -0.0002(7) -0.0039(7)
C17 0.0414(9) 0.0338(8) 0.0435(8) 0.0019(6) 0.0019(7) -0.0021(6)
C19 0.0828(14) 0.0653(12) 0.0487(10) -0.0061(9) 0.0105(10) 0.0215(11)
C110 0.0578(11) 0.0536(10) 0.0721(13) 0.0044(9) 0.0196(9) 0.0152(9)
C111 0.0409(9) 0.0473(9) 0.0679(12) 0.0086(8) 0.0021(8) 0.0045(7)
C112 0.0417(9) 0.0426(9) 0.0466(9) 0.0032(7) -0.0002(7) -0.0007(7)
C113 0.0402(8) 0.0384(8) 0.0416(8) -0.0038(7) 0.0019(7) -0.0045(7)
C115 0.0468(10) 0.0581(11) 0.0692(12) 0.0043(9) 0.0076(9) 0.0109(8)
C116 0.0543(11) 0.0540(10) 0.0689(12) -0.0065(9) 0.0201(9) 0.0037(9)
C117 0.0724(12) 0.0583(11) 0.0521(10) -0.0007(8) 0.0213(9) 0.0030(10)
C118 0.0566(10) 0.0481(9) 0.0465(10) 0.0002(7) 0.0068(8) 0.0041(8)
N11 0.0464(8) 0.0530(8) 0.0415(7) 0.0024(6) 0.0041(6) 0.0055(7)
N12 0.0447(8) 0.0508(8) 0.0414(7) 0.0044(6) 0.0019(6) 0.0064(6)
N18 0.0629(9) 0.0544(9) 0.0442(8) -0.0046(6) 0.0013(7) 0.0143(7)
N114 0.0473(8) 0.0556(8) 0.0521(8) 0.0039(7) 0.0047(6) 0.0078(7)

loop_
_atom_type_symbol
_atom_type_description
_atom_type_scat_dispersion_real
_atom_type_scat_dispersion_imag
_atom_type_scat_source
C C 0.0033 0.0016 'International Tables Vol C Tables 4.2.6.8 and 6.1.1.4'
H H 0.0000 0.0000 'International Tables Vol C Tables 4.2.6.8 and 6.1.1.4'
N N 0.0061 0.0033 'International Tables Vol C Tables 4.2.6.8 and 6.1.1.4'

loop_
_geom_angle_atom_site_label_1
_geom_angle_atom_site_label_2
_geom_angle_atom_site_label_3
_geom_angle
_geom_angle_site_symmetry_1
_geom_angle_site_symmetry_3
_geom_angle_publ_flag
C6 C1 C2 118.57(15) . . ?
C6 C1 C14 121.43(13) . . ?
C2 C1 C14 119.89(14) . . ?
C3 C2 C1 120.54(16) . . ?
C4 C3 C2 120.23(17) . . ?
C5 C4 C3 119.79(16) . . ?
C4 C5 C6 120.14(17) . . ?
C5 C6 C1 120.71(16) . . ?
N12 C13 C14 122.24(14) . . ?
N12 C13 C17 113.11(13) . . ?
C14 C13 C17 124.65(13) . . ?
C15 C14 C13 115.38(13) . . ?
C15 C14 C1 119.40(13) . . ?
C13 C14 C1 125.20(13) . . ?
C14 C15 C16 120.28(14) . . ?
N11 C16 C15 121.87(14) . . ?
N11 C16 C113 116.08(13) . . ?
C15 C16 C113 122.05(14) . . ?
N18 C17 C112 122.53(14) . . ?
N18 C17 C13 117.44(13) . . ?
C112 C17 C13 120.03(14) . . ?
N18 C19 C110 124.49(17) . . ?
C19 C110 C111 118.24(17) . . ?
C110 C111 C112 118.87(16) . . ?
C111 C112 C17 119.17(16) . . ?
N114 C113 C118 122.48(15) . . ?
N114 C113 C16 115.65(13) . . ?
C118 C113 C16 121.85(14) . . ?
N114 C115 C116 124.16(17) . . ?
C117 C116 C115 118.17(16) . . ?
C116 C117 C118 119.01(17) . . ?
C117 C118 C113 119.26(16) . . ?
C16 N11 N12 118.96(13) . . ?
N11 N12 C13 121.17(13) . . ?
C19 N18 C17 116.67(15) . . ?
C115 N114 C113 116.91(15) . . ?

loop_
_geom_bond_atom_site_label_1
_geom_bond_atom_site_label_2
_geom_bond_distance
_geom_bond_site_symmetry_2
_geom_bond_publ_flag
C1 C6 1.388(2) . ?
C1 C2 1.389(2) . ?
C1 C14 1.492(2) . ?
C2 C3 1.384(2) . ?
C3 C4 1.378(3) . ?
C4 C5 1.377(3) . ?
C5 C6 1.384(2) . ?
C13 N12 1.3461(18) . ?
C13 C14 1.415(2) . ?
C13 C17 1.497(2) . ?
C14 C15 1.380(2) . ?
C15 C16 1.392(2) . ?
C16 N11 1.3410(19) . ?
C16 C113 1.496(2) . ?
C17 N18 1.3412(19) . ?
C17 C112 1.389(2) . ?
C19 N18 1.340(2) . ?
C19 C110 1.373(3) . ?
C110 C111 1.374(3) . ?
C111 C112 1.380(2) . ?
C113 N114 1.343(2) . ?
C113 C118 1.383(2) . ?
C115 N114 1.340(2) . ?
C115 C116 1.378(2) . ?
C116 C117 1.373(3) . ?
C117 C118 1.381(2) . ?
N11 N12 1.3433(19) . ?

loop_
_cod_related_entry_id
_cod_related_entry_database
_cod_related_entry_code
1 ChemSpider 2191932
